data_1570532
loop_
_publ_author_name
'Sun, Zhen'
'Xu, Wan'
'Qiu, Shuai'
'Ma, Zhiying'
'Li, Chunli'
'Zhang, Sheng'
'Wang, Hua'

_publ_section_title
;
 Thia[<i>n</i>]helicenes with long persistent phosphorescence.
;
_journal_issue 3
_journal_name_full 'Chemical science'
_journal_page_first 1077
_journal_page_last 1087
_journal_paper_doi 10.1039/d3sc05480b
_journal_volume 15
_journal_year 2024
_chemical_formula_moiety 'C23 H18 S3 Si'
_chemical_formula_sum 'C23 H18 S3 Si'
_chemical_formula_weight 418.64
_space_group_crystal_system orthorhombic
_space_group_IT_number 61
_space_group_name_Hall '-P 2ac 2ab'
_space_group_name_H-M_alt 'P b c a'
_atom_sites_solution_hydrogens geom
_audit_creation_date 2020-09-30
_audit_creation_method
; 
Olex2 1.2 
(compiled 2018.05.29 svn.r3508 for OlexSys, GUI svn.r5506) 
;
_audit_update_record
;
2022-12-11 deposited with the CCDC.	2023-12-08 downloaded from the CCDC.
;
_cell_angle_alpha 90
_cell_angle_beta 90
_cell_angle_gamma 90
_cell_formula_units_Z 8
_cell_length_a 21.1138(8)
_cell_length_b 7.7627(2)
_cell_length_c 24.2285(8)
_cell_measurement_reflns_used 9925
_cell_measurement_temperature 150(2)
_cell_measurement_theta_max 28.279
_cell_measurement_theta_min 2.559
_cell_volume 3971.1(2)
_computing_cell_refinement 'SAINT V8.38A (?, 2016)'
_computing_data_collection 'Bruker XSCANS'
_computing_data_reduction 'SAINT V8.38A (?, 2016)'
_computing_molecular_graphics 'Olex2 (Dolomanov et al., 2009)'
_computing_publication_material 'Olex2 (Dolomanov et al., 2009)'
_computing_structure_refinement 'ShelXL (Sheldrick, 2015)'
_computing_structure_solution 'SHELXT 2018/2 (Sheldrick, 2018)'
_diffrn_ambient_temperature 149.97
_diffrn_measured_fraction_theta_full 0.999
_diffrn_measured_fraction_theta_max 0.999
_diffrn_measurement_device_type 'Bruker P4'
_diffrn_measurement_method '\w scans'
_diffrn_radiation_monochromator graphite
_diffrn_radiation_type MoK\a
_diffrn_radiation_wavelength 0.71073
_diffrn_reflns_av_R_equivalents 0.0791
_diffrn_reflns_av_unetI/netI 0.0526
_diffrn_reflns_Laue_measured_fraction_full 0.999
_diffrn_reflns_Laue_measured_fraction_max 0.999
_diffrn_reflns_limit_h_max 28
_diffrn_reflns_limit_h_min -24
_diffrn_reflns_limit_k_max 10
_diffrn_reflns_limit_k_min -10
_diffrn_reflns_limit_l_max 31
_diffrn_reflns_limit_l_min -32
_diffrn_reflns_number 32514
_diffrn_reflns_point_group_measured_fraction_full 0.999
_diffrn_reflns_point_group_measured_fraction_max 0.999
_diffrn_reflns_theta_full 25.242
_diffrn_reflns_theta_max 28.291
_diffrn_reflns_theta_min 2.559
_exptl_absorpt_coefficient_mu 0.440
_exptl_absorpt_correction_T_max 0.7457
_exptl_absorpt_correction_T_min 0.3950
_exptl_absorpt_correction_type multi-scan
_exptl_absorpt_process_details
'SADABS-2016/2 (Bruker,2016/2) was used for absorption correction. wR2(int) was 0.1514 before and 0.0988 after correction.'
_exptl_crystal_colour yellow
_exptl_crystal_colour_primary yellow
_exptl_crystal_density_diffrn 1.400
_exptl_crystal_description block
_exptl_crystal_F_000 1744
_exptl_crystal_size_max 0.12
_exptl_crystal_size_mid 0.09
_exptl_crystal_size_min 0.04
_refine_diff_density_max 0.549
_refine_diff_density_min -0.417
_refine_diff_density_rms 0.075
_refine_ls_extinction_method none
_refine_ls_goodness_of_fit_ref 1.038
_refine_ls_hydrogen_treatment constr
_refine_ls_matrix_type full
_refine_ls_number_parameters 247
_refine_ls_number_reflns 4925
_refine_ls_number_restraints 0
_refine_ls_restrained_S_all 1.038
_refine_ls_R_factor_all 0.0590
_refine_ls_R_factor_gt 0.0450
_refine_ls_shift/su_max 0.001
_refine_ls_shift/su_mean 0.000
_refine_ls_structure_factor_coef Fsqd
_refine_ls_weighting_details 'w=1/[\s^2^(Fo^2^)+(0.0667P)^2^+1.2325P] where P=(Fo^2^+2Fc^2^)/3'
_refine_ls_weighting_scheme calc
_refine_ls_wR_factor_gt 0.1133
_refine_ls_wR_factor_ref 0.1254
_reflns_Friedel_coverage 0.000
_reflns_number_gt 3946
_reflns_number_total 4925
_reflns_threshold_expression 'I > 2\s(I)'
_cod_data_source_file d3sc05480b2.cif
_cod_data_source_block TB[6]H
_cod_depositor_comments 'Adding full bibliography for 1570529--1570532.cif.'
_cod_database_code 1570532
_shelx_shelxl_version_number 2018/3
_shelx_space_group_comment
; 
The symmetry employed for this shelxl refinement is uniquely defined 
by the following loop, which should always be used as a source of 
symmetry information in preference to the above space-group names. 
They are only intended as comments. 
;
_shelx_estimated_absorpt_t_max 0.983
_shelx_estimated_absorpt_t_min 0.949
_olex2_refinement_description
; 
1. Fixed Uiso 
 At 1.2 times of: 
  All C(H) groups 
 At 1.5 times of: 
  All C(H,H,H) groups 
2.a Aromatic/amide H refined with riding coordinates: 
 C1(H1), C2(H2), C3(H3), C5(H5), C6(H6), C8(H8), C9(H9), C14(H14), C19(H19) 
2.b Idealised Me refined as rotating group: 
 C21(H21A,H21B,H21C), C22(H22A,H22B,H22C), C23(H23A,H23B,H23C) 
;
_olex2_submission_special_instructions 'No special instructions were received'

loop_
_space_group_symop_operation_xyz
'x, y, z'
'-x+1/2, -y, z+1/2'
'-x, y+1/2, -z+1/2'
'x+1/2, -y+1/2, -z'
'-x, -y, -z'
'x-1/2, y, -z-1/2'
'x, -y-1/2, z-1/2'
'-x-1/2, y-1/2, z'

loop_
_atom_site_label
_atom_site_type_symbol
_atom_site_fract_x
_atom_site_fract_y
_atom_site_fract_z
_atom_site_U_iso_or_equiv
_atom_site_adp_type
_atom_site_occupancy
_atom_site_site_symmetry_order
_atom_site_calc_flag
_atom_site_refinement_flags_posn
_atom_site_refinement_flags_adp
_atom_site_refinement_flags_occupancy
_atom_site_disorder_assembly
_atom_site_disorder_group
S1 S 0.44787(2) 0.65259(6) 0.29774(2) 0.02674(14) Uani 1 1 d . . . . .
S2 S 0.56734(3) 0.65075(6) 0.22061(2) 0.02802(14) Uani 1 1 d . . . . .
S3 S 0.70721(2) 0.52403(6) 0.22620(2) 0.02874(14) Uani 1 1 d . . . . .
Si1 Si 0.38761(3) 0.53249(7) 0.40868(2) 0.02597(15) Uani 1 1 d . . . . .
C1 C 0.53833(10) 0.0083(3) 0.39432(10) 0.0299(5) Uani 1 1 d . . . . .
H1 H 0.500401 -0.022728 0.375726 0.036 Uiso 1 1 calc R . . . .
C2 C 0.55096(11) -0.0595(3) 0.44669(10) 0.0342(5) Uani 1 1 d . . . . .
H2 H 0.520977 -0.132109 0.464387 0.041 Uiso 1 1 calc R . . . .
C3 C 0.60688(11) -0.0200(3) 0.47211(9) 0.0329(5) Uani 1 1 d . . . . .
H3 H 0.615289 -0.065497 0.507762 0.040 Uiso 1 1 calc R . . . .
C4 C 0.65224(10) 0.0862(2) 0.44677(8) 0.0268(4) Uani 1 1 d . . . . .
C5 C 0.71529(11) 0.1009(3) 0.46857(10) 0.0330(5) Uani 1 1 d . . . . .
H5 H 0.724222 0.060884 0.504805 0.040 Uiso 1 1 calc R . . . .
C6 C 0.76182(10) 0.1711(2) 0.43786(10) 0.0325(5) Uani 1 1 d . . . . .
H6 H 0.804094 0.167950 0.451263 0.039 Uiso 1 1 calc R . . . .
C7 C 0.74937(9) 0.2500(2) 0.38571(9) 0.0270(4) Uani 1 1 d . . . . .
C8 C 0.80038(9) 0.3069(3) 0.35213(10) 0.0307(5) Uani 1 1 d . . . . .
H8 H 0.842603 0.293182 0.364952 0.037 Uiso 1 1 calc R . . . .
C9 C 0.79007(9) 0.3805(3) 0.30204(10) 0.0310(5) Uani 1 1 d . . . . .
H9 H 0.824344 0.407843 0.278197 0.037 Uiso 1 1 calc R . . . .
C10 C 0.72728(10) 0.4150(2) 0.28659(9) 0.0257(4) Uani 1 1 d . . . . .
C11 C 0.67469(9) 0.3723(2) 0.31977(8) 0.0220(4) Uani 1 1 d . . . . .
C12 C 0.68568(9) 0.2680(2) 0.36750(8) 0.0228(4) Uani 1 1 d . . . . .
C13 C 0.63777(9) 0.1660(2) 0.39542(8) 0.0223(4) Uani 1 1 d . . . . .
C14 C 0.58044(9) 0.1198(2) 0.36942(9) 0.0240(4) Uani 1 1 d . . . . .
H14 H 0.570666 0.166324 0.334161 0.029 Uiso 1 1 calc R . . . .
C15 C 0.61775(9) 0.4542(2) 0.29800(8) 0.0206(4) Uani 1 1 d . . . . .
C16 C 0.62984(10) 0.5340(2) 0.24805(8) 0.0246(4) Uani 1 1 d . . . . .
C17 C 0.55421(9) 0.4948(2) 0.31667(8) 0.0209(4) Uani 1 1 d . . . . .
C18 C 0.52250(10) 0.5942(2) 0.27762(8) 0.0242(4) Uani 1 1 d . . . . .
C19 C 0.51565(9) 0.4721(2) 0.36483(8) 0.0210(4) Uani 1 1 d . . . . .
H19 H 0.529506 0.411146 0.396605 0.025 Uiso 1 1 calc R . . . .
C20 C 0.45667(9) 0.5469(2) 0.36081(8) 0.0232(4) Uani 1 1 d . . . . .
C21 C 0.41504(10) 0.5341(3) 0.48175(9) 0.0315(5) Uani 1 1 d . . . . .
H21A H 0.442463 0.434371 0.488348 0.047 Uiso 1 1 calc GR . . . .
H21B H 0.378306 0.528547 0.506416 0.047 Uiso 1 1 calc GR . . . .
H21C H 0.438763 0.640274 0.488933 0.047 Uiso 1 1 calc GR . . . .
C22 C 0.34437(12) 0.3268(4) 0.39473(11) 0.0465(7) Uani 1 1 d . . . . .
H22A H 0.324644 0.332342 0.358156 0.070 Uiso 1 1 calc GR . . . .
H22B H 0.311549 0.309988 0.422819 0.070 Uiso 1 1 calc GR . . . .
H22C H 0.374249 0.230256 0.395897 0.070 Uiso 1 1 calc GR . . . .
C23 C 0.33508(13) 0.7190(4) 0.39508(11) 0.0527(7) Uani 1 1 d . . . . .
H23A H 0.358711 0.826159 0.400796 0.079 Uiso 1 1 calc GR . . . .
H23B H 0.298869 0.715342 0.420359 0.079 Uiso 1 1 calc GR . . . .
H23C H 0.319876 0.714044 0.356896 0.079 Uiso 1 1 calc GR . . . .

loop_
_atom_site_aniso_label
_atom_site_aniso_U_11
_atom_site_aniso_U_22
_atom_site_aniso_U_33
_atom_site_aniso_U_23
_atom_site_aniso_U_13
_atom_site_aniso_U_12
S1 0.0249(3) 0.0262(2) 0.0291(3) 0.00570(18) -0.0033(2) 0.00499(18)
S2 0.0312(3) 0.0289(3) 0.0239(3) 0.00536(18) -0.0006(2) -0.00501(19)
S3 0.0284(3) 0.0286(3) 0.0292(3) -0.00652(19) 0.0088(2) -0.00799(19)
Si1 0.0183(3) 0.0324(3) 0.0273(3) -0.0016(2) -0.0005(2) 0.0054(2)
C1 0.0233(10) 0.0281(9) 0.0383(12) 0.0049(8) 0.0011(9) 0.0012(8)
C2 0.0335(12) 0.0308(10) 0.0384(13) 0.0089(9) 0.0074(10) 0.0018(9)
C3 0.0425(13) 0.0305(10) 0.0258(11) 0.0042(8) 0.0031(9) 0.0103(9)
C4 0.0307(11) 0.0239(9) 0.0259(10) -0.0052(7) -0.0038(8) 0.0094(8)
C5 0.0411(13) 0.0249(9) 0.0330(12) -0.0069(8) -0.0147(10) 0.0092(9)
C6 0.0283(11) 0.0233(9) 0.0460(14) -0.0115(9) -0.0159(10) 0.0061(8)
C7 0.0231(10) 0.0196(8) 0.0383(12) -0.0113(8) -0.0067(9) 0.0033(7)
C8 0.0177(10) 0.0247(9) 0.0499(14) -0.0156(9) -0.0038(9) 0.0006(7)
C9 0.0197(10) 0.0265(9) 0.0468(14) -0.0155(9) 0.0066(9) -0.0043(7)
C10 0.0231(10) 0.0228(9) 0.0313(11) -0.0092(8) 0.0037(8) -0.0027(7)
C11 0.0191(9) 0.0204(8) 0.0264(10) -0.0095(7) 0.0002(7) -0.0016(7)
C12 0.0204(9) 0.0182(8) 0.0298(10) -0.0078(7) -0.0031(8) 0.0028(7)
C13 0.0232(10) 0.0194(8) 0.0244(10) -0.0043(7) -0.0007(8) 0.0053(7)
C14 0.0218(10) 0.0215(8) 0.0288(10) 0.0013(7) -0.0014(8) 0.0039(7)
C15 0.0208(9) 0.0197(8) 0.0213(9) -0.0032(6) -0.0007(7) -0.0035(7)
C16 0.0258(10) 0.0235(9) 0.0244(10) -0.0037(7) 0.0018(8) -0.0057(7)
C17 0.0210(9) 0.0196(8) 0.0222(10) -0.0008(7) -0.0023(7) -0.0018(7)
C18 0.0258(10) 0.0235(9) 0.0234(10) 0.0027(7) -0.0004(8) -0.0019(7)
C19 0.0200(9) 0.0208(8) 0.0221(10) 0.0006(6) -0.0019(7) 0.0019(7)
C20 0.0220(10) 0.0215(8) 0.0260(10) 0.0012(7) -0.0016(8) 0.0016(7)
C21 0.0275(11) 0.0368(11) 0.0302(11) 0.0025(8) -0.0006(9) -0.0014(8)
C22 0.0330(13) 0.0647(16) 0.0418(15) -0.0134(12) 0.0096(11) -0.0205(11)
C23 0.0450(15) 0.0710(18) 0.0420(15) 0.0040(13) 0.0023(12) 0.0349(14)

loop_
_atom_type_symbol
_atom_type_description
_atom_type_scat_dispersion_real
_atom_type_scat_dispersion_imag
_atom_type_scat_source
C C 0.0033 0.0016 'International Tables Vol C Tables 4.2.6.8 and 6.1.1.4'
H H 0.0000 0.0000 'International Tables Vol C Tables 4.2.6.8 and 6.1.1.4'
S S 0.1246 0.1234 'International Tables Vol C Tables 4.2.6.8 and 6.1.1.4'
Si Si 0.0817 0.0704 'International Tables Vol C Tables 4.2.6.8 and 6.1.1.4'

loop_
_geom_angle_atom_site_label_1
_geom_angle_atom_site_label_2
_geom_angle_atom_site_label_3
_geom_angle
_geom_angle_site_symmetry_1
_geom_angle_site_symmetry_3
_geom_angle_publ_flag
C18 S1 C20 91.54(9) . . ?
C18 S2 C16 88.73(10) . . ?
C16 S3 C10 89.68(10) . . ?
C20 Si1 C22 108.68(10) . . ?
C21 Si1 C20 110.33(10) . . ?
C21 Si1 C22 109.23(11) . . ?
C23 Si1 C20 108.07(11) . . ?
C23 Si1 C21 110.47(12) . . ?
C23 Si1 C22 110.03(14) . . ?
C14 C1 C2 120.6(2) . . ?
C3 C2 C1 119.3(2) . . ?
C2 C3 C4 121.6(2) . . ?
C3 C4 C5 121.16(19) . . ?
C3 C4 C13 119.41(19) . . ?
C13 C4 C5 119.1(2) . . ?
C6 C5 C4 120.3(2) . . ?
C5 C6 C7 121.84(19) . . ?
C8 C7 C6 120.03(19) . . ?
C8 C7 C12 120.6(2) . . ?
C12 C7 C6 119.38(19) . . ?
C9 C8 C7 121.39(19) . . ?
C8 C9 C10 118.0(2) . . ?
C9 C10 S3 123.11(17) . . ?
C9 C10 C11 123.2(2) . . ?
C11 C10 S3 113.65(16) . . ?
C10 C11 C12 117.77(18) . . ?
C10 C11 C15 109.89(18) . . ?
C12 C11 C15 132.29(17) . . ?
C7 C12 C11 117.38(18) . . ?
C7 C12 C13 117.43(18) . . ?
C11 C12 C13 124.90(17) . . ?
C4 C13 C12 119.67(18) . . ?
C14 C13 C4 117.66(18) . . ?
C14 C13 C12 121.89(18) . . ?
C1 C14 C13 121.12(19) . . ?
C16 C15 C11 111.08(17) . . ?
C16 C15 C17 110.27(17) . . ?
C17 C15 C11 138.08(17) . . ?
S3 C16 S2 128.98(12) . . ?
C15 C16 S2 115.42(15) . . ?
C15 C16 S3 115.12(15) . . ?
C18 C17 C15 110.68(17) . . ?
C18 C17 C19 110.35(17) . . ?
C19 C17 C15 138.82(18) . . ?
S1 C18 S2 131.61(12) . . ?
C17 C18 S1 113.33(15) . . ?
C17 C18 S2 114.82(15) . . ?
C20 C19 C17 113.84(17) . . ?
S1 C20 Si1 119.30(11) . . ?
C19 C20 S1 110.89(15) . . ?
C19 C20 Si1 129.57(15) . . ?

loop_
_geom_bond_atom_site_label_1
_geom_bond_atom_site_label_2
_geom_bond_distance
_geom_bond_site_symmetry_2
_geom_bond_publ_flag
S1 C18 1.711(2) . ?
S1 C20 1.744(2) . ?
S2 C16 1.733(2) . ?
S2 C18 1.731(2) . ?
S3 C10 1.743(2) . ?
S3 C16 1.719(2) . ?
Si1 C20 1.866(2) . ?
Si1 C21 1.863(2) . ?
Si1 C22 1.870(2) . ?
Si1 C23 1.853(2) . ?
C1 C2 1.399(3) . ?
C1 C14 1.380(3) . ?
C2 C3 1.366(3) . ?
C3 C4 1.405(3) . ?
C4 C5 1.437(3) . ?
C4 C13 1.423(3) . ?
C5 C6 1.347(3) . ?
C6 C7 1.429(3) . ?
C7 C8 1.420(3) . ?
C7 C12 1.422(3) . ?
C8 C9 1.359(3) . ?
C9 C10 1.403(3) . ?
C10 C11 1.410(3) . ?
C11 C12 1.431(3) . ?
C11 C15 1.459(3) . ?
C12 C13 1.452(3) . ?
C13 C14 1.411(3) . ?
C15 C16 1.383(3) . ?
C15 C17 1.450(3) . ?
C17 C18 1.393(3) . ?
C17 C19 1.434(3) . ?
C19 C20 1.377(3) . ?
